data_4337416
loop_
_publ_author_name
'McCormick, Laura J.'
'Abrahams, Brendan F.'
'Boughton, Berin A.'
'Grannas, Martin J.'
'Hudson, Timothy A.'
'Robson, Richard'

_publ_section_title
;
 Synthesis, Structure and Cation-Binding Properties of Some [4 + 4]
 Metallocyclic MO2(2+) (M = Mo or W) Derivatives of
 9-Phenyl-2,3,7-trihydroxyfluor-6-one.
;
_journal_issue 3
_journal_name_full 'Inorganic chemistry'
_journal_page_first 1721
_journal_page_last 1728
_journal_paper_doi 10.1021/ic402860r
_journal_volume 53
_journal_year 2014
_chemical_formula_sum 'C157.5 H135 O36 P4 W4'
_chemical_formula_weight 3462.94
_chemical_name_systematic
;
 ?
;
_space_group_IT_number 2
_symmetry_cell_setting triclinic
_symmetry_space_group_name_Hall '-P 1'
_symmetry_space_group_name_H-M 'P -1'
_atom_sites_solution_hydrogens geom
_atom_sites_solution_primary direct
_atom_sites_solution_secondary difmap
_audit_creation_method SHELXL-97
_cell_angle_alpha 72.927(4)
_cell_angle_beta 82.588(4)
_cell_angle_gamma 87.114(4)
_cell_formula_units_Z 2
_cell_length_a 14.7679(7)
_cell_length_b 22.1004(11)
_cell_length_c 24.4164(11)
_cell_measurement_reflns_used 13187
_cell_measurement_temperature 130(2)
_cell_measurement_theta_max 73.1608
_cell_measurement_theta_min 3.0261
_cell_volume 7553.5(6)
_computing_cell_refinement
;
CrysAlisPro, Oxford Diffraction Ltd.,
Version 1.171.33.31 (release 08-01-2009 CrysAlis171 .NET)
(compiled Jan  8 2009,16:24:04)
;
_computing_data_collection
;
CrysAlisPro, Oxford Diffraction Ltd.,
Version 1.171.33.31 (release 08-01-2009 CrysAlis171 .NET)
(compiled Jan  8 2009,16:24:04)
;
_computing_data_reduction
;
CrysAlisPro, Oxford Diffraction Ltd.,
Version 1.171.33.31 (release 08-01-2009 CrysAlis171 .NET)
(compiled Jan  8 2009,16:24:04)
;
_computing_structure_refinement 'SHELXL-97 (Sheldrick, 1997)'
_computing_structure_solution 'SHELXS-97 (Sheldrick, 1997)'
_diffrn_ambient_temperature 130(2)
_diffrn_detector_area_resol_mean 16.0711
_diffrn_measured_fraction_theta_full 0.986
_diffrn_measured_fraction_theta_max 0.986
_diffrn_measurement_device_type 'Xcalibur, Sapphire3'
_diffrn_measurement_method 'phi and omega scans'
_diffrn_radiation_monochromator graphite
_diffrn_radiation_source 'fine-focus sealed tube'
_diffrn_radiation_type CuK\a
_diffrn_radiation_wavelength 1.54184
_diffrn_reflns_av_R_equivalents 0.0581
_diffrn_reflns_av_sigmaI/netI 0.0903
_diffrn_reflns_limit_h_max 16
_diffrn_reflns_limit_h_min -17
_diffrn_reflns_limit_k_max 23
_diffrn_reflns_limit_k_min -26
_diffrn_reflns_limit_l_max 28
_diffrn_reflns_limit_l_min -29
_diffrn_reflns_number 54258
_diffrn_reflns_theta_full 67.50
_diffrn_reflns_theta_max 67.50
_diffrn_reflns_theta_min 3.02
_exptl_absorpt_coefficient_mu 6.511
_exptl_absorpt_correction_T_max 0.756
_exptl_absorpt_correction_T_min 0.346
_exptl_absorpt_correction_type gaussian
_exptl_absorpt_process_details
;
CrysAlis RED, Oxford Diffraction Ltd.,
Version 1.171.33.31 (release 08-01-2009 CrysAlis171 .NET)
(compiled Jan  8 2009,16:24:04)
Numerical absorption correction based on gaussian integration over a multifaceted crystal model
;
_exptl_crystal_colour red
_exptl_crystal_density_diffrn 1.523
_exptl_crystal_density_method 'not measured'
_exptl_crystal_description plate
_exptl_crystal_F_000 3448
_exptl_crystal_size_max 0.19
_exptl_crystal_size_mid 0.14
_exptl_crystal_size_min 0.05
_refine_diff_density_max 5.111
_refine_diff_density_min -2.874
_refine_diff_density_rms 0.219
_refine_ls_extinction_method none
_refine_ls_goodness_of_fit_ref 1.128
_refine_ls_hydrogen_treatment constr
_refine_ls_matrix_type fullcycle
_refine_ls_number_parameters 1835
_refine_ls_number_reflns 26850
_refine_ls_number_restraints 28
_refine_ls_restrained_S_all 1.127
_refine_ls_R_factor_all 0.1620
_refine_ls_R_factor_gt 0.1181
_refine_ls_shift/su_max 0.000
_refine_ls_shift/su_mean 0.000
_refine_ls_structure_factor_coef Fsqd
_refine_ls_weighting_details 'calc w=1/[\s^2^(Fo^2^)+(0.1285P)^2^+246.9217P] where P=(Fo^2^+2Fc^2^)/3'
_refine_ls_weighting_scheme calc
_refine_ls_wR_factor_gt 0.3330
_refine_ls_wR_factor_ref 0.3514
_reflns_number_gt 17770
_reflns_number_total 26850
_reflns_threshold_expression >2sigma(I)
_cod_data_source_file ic402860r_si_002.cif
_cod_data_source_block 3_W4MePPh3
_cod_depositor_comments
;
The following automatic conversions were performed:

'_symmetry_cell_setting' value 'Triclinic' changed to 'triclinic'
according to
/usr/data/users/saulius/automatic-downloads/current/ACS/lib/dictionaries/cif_core.dic
dictionary named 'cif_core.dic' version 2.4.2 from 2011-04-26.

Automatic conversion script
Id: cif_fix_values 2281 2013-09-26 08:29:07Z andrius 
;
_cod_original_sg_symbol_H-M P-1
_cod_original_formula_sum 'C157.50 H135 O36 P4 W4'
_cod_database_code 4337416

loop_
_symmetry_equiv_pos_as_xyz
'x, y, z'
'-x, -y, -z'

loop_
_atom_site_label
_atom_site_type_symbol
_atom_site_fract_x
_atom_site_fract_y
_atom_site_fract_z
_atom_site_U_iso_or_equiv
_atom_site_adp_type
_atom_site_occupancy
_atom_site_symmetry_multiplicity
_atom_site_calc_flag
_atom_site_refinement_flags
_atom_site_disorder_assembly
_atom_site_disorder_group
O1M O 0.4494(16) 0.1673(11) 0.8654(10) 0.080(9) Uani 0.77(4) 1 d P . .
C1M C 0.406(2) 0.1044(18) 0.8723(16) 0.080(11) Uani 0.77(4) 1 d P . .
O2M O 0.2118(18) 0.1466(13) 0.1838(12) 0.080(10) Uani 0.67(4) 1 d P . .
C2M C 0.126(3) 0.131(2) 0.1681(18) 0.080(13) Uani 0.67(4) 1 d P . .
O3M O 0.7631(17) 0.4856(12) 0.2149(11) 0.080(9) Uani 0.73(4) 1 d P . .
C3M C 0.679(3) 0.5206(19) 0.2107(17) 0.080(12) Uani 0.73(4) 1 d P . .
O4M O 0.982(2) 0.3523(15) 0.3460(14) 0.080(12) Uani 0.56(4) 1 d P . .
C4M C 1.033(3) 0.308(2) 0.400(2) 0.080(15) Uani 0.56(4) 1 d P . .
O1W O 0.0688(12) 0.5968(8) 0.2391(8) 0.070(7) Uani 0.95(5) 1 d P . .
O5M O 0.0073(19) 0.4739(13) 0.2647(12) 0.080(10) Uani 0.66(4) 1 d P . .
C5M C 0.005(3) 0.466(2) 0.2134(19) 0.080(13) Uani 0.66(4) 1 d P . .
O6M O 0.222(2) 0.3451(16) 0.2777(14) 0.080(12) Uani 0.57(4) 1 d P . .
C6M C 0.283(3) 0.301(2) 0.279(2) 0.080(15) Uani 0.57(4) 1 d P . .
O7M O 0.876(3) 0.943(2) 0.5332(19) 0.080(16) Uani 0.43(4) 1 d P . .
O8M O 0.889(2) 0.1576(17) 0.4800(16) 0.080(13) Uani 0.50(4) 1 d P . .
C8M C 0.833(4) 0.116(3) 0.529(3) 0.080(17) Uani 0.50(4) 1 d P . .
C7M C 0.951(4) 0.983(3) 0.530(3) 0.08(2) Uani 0.43(4) 1 d P . .
O3W O 0.3815(16) 0.2486(11) 0.7699(10) 0.080(10) Uani 0.79(5) 1 d P . .
O2W O 0.209(2) 0.1935(17) 0.2764(16) 0.080(15) Uani 0.50(5) 1 d P . .
O4W O 0.794(3) 1.3305(19) 0.2103(18) 0.080(19) Uani 0.46(6) 1 d P A 1
O9M O 0.791(3) 0.382(2) 0.1641(19) 0.080(17) Uani 0.42(5) 1 d P B 2
C9M C 0.823(5) 0.376(3) 0.228(3) 0.08(2) Uani 0.42(5) 1 d P B 2
O10M O 0.771(4) 0.904(3) 0.627(2) 0.08(2) Uani 0.34(4) 1 d P . .
C10M C 0.700(6) 0.947(4) 0.646(4) 0.08(3) Uani 0.34(4) 1 d P . .
C1 C 0.2718(6) 0.8247(4) 0.0406(5) 0.036(4) Uani 1 1 d G . .
C2 C 0.3035(5) 0.7670(5) 0.0333(5) 0.035(4) Uani 1 1 d G . .
H2 H 0.3670 0.7604 0.0240 0.042 Uiso 1 1 calc R . .
C3 C 0.2423(7) 0.7190(4) 0.0394(5) 0.032(4) Uani 1 1 d G . .
C4 C 0.1495(6) 0.7287(4) 0.0529(5) 0.034(4) Uani 1 1 d G . .
C5 C 0.1177(5) 0.7864(5) 0.0603(5) 0.037(4) Uani 1 1 d G . .
H5 H 0.0542 0.7931 0.0695 0.044 Uiso 1 1 calc R . .
C6 C 0.1789(7) 0.8344(4) 0.0541(5) 0.033(4) Uani 1 1 d G . .
C7 C 0.1505(11) 0.8947(8) 0.0623(8) 0.035(4) Uani 1 1 d . . .
C8 C 0.2177(6) 0.9431(4) 0.0505(5) 0.033(4) Uani 1 1 d G . .
C9 C 0.1970(6) 1.0041(5) 0.0539(5) 0.044(4) Uani 1 1 d G . .
H9 H 0.1359 1.0153 0.0649 0.053 Uiso 1 1 calc R . .
C10 C 0.2657(7) 1.0485(4) 0.0414(5) 0.037(4) Uani 1 1 d G . .
C11 C 0.3552(6) 1.0320(5) 0.0254(5) 0.042(4) Uani 1 1 d G . .
C12 C 0.3759(5) 0.9711(5) 0.0219(5) 0.047(5) Uani 1 1 d G . .
H12 H 0.4370 0.9598 0.0110 0.057 Uiso 1 1 calc R . .
C13 C 0.3071(7) 0.9266(4) 0.0345(5) 0.037(4) Uani 1 1 d G . .
C14 C 0.0547(13) 0.9054(8) 0.0854(8) 0.039(4) Uani 1 1 d . . .
C15 C -0.0181(13) 0.9195(10) 0.0526(9) 0.051(5) Uani 1 1 d . . .
H15 H -0.0073 0.9230 0.0126 0.061 Uiso 1 1 calc R . .
C16 C -0.1069(15) 0.9286(12) 0.0771(10) 0.061(6) Uani 1 1 d . . .
H16 H -0.1553 0.9403 0.0538 0.073 Uiso 1 1 calc R . .
C17 C -0.1227(15) 0.9204(10) 0.1355(9) 0.052(5) Uani 1 1 d . . .
H17 H -0.1831 0.9253 0.1527 0.062 Uiso 1 1 calc R . .
C18 C -0.0530(18) 0.9053(15) 0.1694(11) 0.094(11) Uani 1 1 d . . .
H18 H -0.0649 0.8986 0.2099 0.113 Uiso 1 1 calc R . .
C19 C 0.0384(17) 0.8997(14) 0.1427(10) 0.079(8) Uani 1 1 d . . .
H19 H 0.0878 0.8919 0.1653 0.095 Uiso 1 1 calc R . .
C20 C 0.5778(15) 1.0416(9) 0.1897(8) 0.048(5) Uani 1 1 d . . .
C21 C 0.4880(16) 1.0430(10) 0.1817(9) 0.056(5) Uani 1 1 d . . .
H21 H 0.4461 1.0145 0.2085 0.067 Uiso 1 1 calc R . .
C22 C 0.4589(14) 1.0874(9) 0.1329(9) 0.049(5) Uani 1 1 d . . .
C23 C 0.5265(14) 1.1297(8) 0.0943(8) 0.042(4) Uani 1 1 d . . .
C24 C 0.6143(13) 1.1293(8) 0.1038(8) 0.041(4) Uani 1 1 d . . .
H24 H 0.6555 1.1593 0.0781 0.050 Uiso 1 1 calc R . .
C25 C 0.6456(14) 1.0832(8) 0.1529(8) 0.044(5) Uani 1 1 d . . .
C26 C 0.7341(15) 1.0808(9) 0.1656(8) 0.047(5) Uani 1 1 d . . .
C27 C 0.7572(15) 1.0309(9) 0.2158(9) 0.050(5) Uani 1 1 d . . .
C28 C 0.8462(16) 1.0230(10) 0.2340(9) 0.054(5) Uani 1 1 d . . .
H28 H 0.8937 1.0512 0.2133 0.065 Uiso 1 1 calc R . .
C29 C 0.8629(16) 0.9725(10) 0.2834(10) 0.058(6) Uani 1 1 d . . .
C30 C 0.7904(17) 0.9305(10) 0.3142(10) 0.062(6) Uani 1 1 d . . .
C31 C 0.7033(15) 0.9384(9) 0.2982(8) 0.052(5) Uani 1 1 d . . .
H31 H 0.6551 0.9111 0.3194 0.062 Uiso 1 1 calc R . .
C32 C 0.6895(17) 0.9877(11) 0.2501(10) 0.060(6) Uani 1 1 d . . .
C33 C 0.8050(13) 1.1259(8) 0.1321(8) 0.043(5) Uani 1 1 d . . .
C34 C 0.7917(16) 1.1911(9) 0.1276(9) 0.053(5) Uani 1 1 d . . .
H34 H 0.7375 1.2056 0.1456 0.064 Uiso 1 1 calc R . .
C35 C 0.8592(15) 1.2335(9) 0.0965(10) 0.060(6) Uani 1 1 d . . .
H35 H 0.8478 1.2774 0.0913 0.071 Uiso 1 1 calc R . .
C36 C 0.9415(17) 1.2152(11) 0.0727(10) 0.061(6) Uani 1 1 d . . .
H36 H 0.9886 1.2448 0.0551 0.074 Uiso 1 1 calc R . .
C37 C 0.9534(17) 1.1510(11) 0.0755(9) 0.063(6) Uani 1 1 d . . .
H37 H 1.0074 1.1372 0.0568 0.076 Uiso 1 1 calc R . .
C38 C 0.8856(14) 1.1071(10) 0.1061(8) 0.050(5) Uani 1 1 d . . .
H38 H 0.8956 1.0635 0.1089 0.060 Uiso 1 1 calc R . .
C39 C 0.8980(13) 0.6668(9) 0.3573(8) 0.045(4) Uani 1 1 d . . .
C40 C 0.9242(14) 0.7254(10) 0.3216(9) 0.052(5) Uani 1 1 d . . .
H40 H 0.9321 0.7341 0.2808 0.062 Uiso 1 1 calc R . .
C41 C 0.9390(15) 0.7724(10) 0.3484(10) 0.060(6) Uani 1 1 d . . .
C42 C 0.9254(15) 0.7604(10) 0.4098(9) 0.055(5) Uani 1 1 d . . .
C43 C 0.9033(14) 0.7002(10) 0.4441(9) 0.052(5) Uani 1 1 d . . .
H43 H 0.8982 0.6913 0.4849 0.062 Uiso 1 1 calc R . .
C44 C 0.8882(13) 0.6517(9) 0.4201(8) 0.043(4) Uani 1 1 d . . .
C45 C 0.8597(12) 0.5908(9) 0.4521(8) 0.043(4) Uani 1 1 d . . .
C46 C 0.8386(13) 0.5465(9) 0.4246(7) 0.043(4) Uani 1 1 d . . .
C47 C 0.8061(12) 0.4846(10) 0.4553(8) 0.044(4) Uani 1 1 d . . .
H47 H 0.8002 0.4708 0.4963 0.052 Uiso 1 1 calc R . .
C48 C 0.7841(12) 0.4465(9) 0.4261(8) 0.043(4) Uani 1 1 d . . .
C49 C 0.7937(14) 0.4659(11) 0.3616(9) 0.051(5) Uani 1 1 d . . .
C50 C 0.8271(12) 0.5270(9) 0.3320(8) 0.045(5) Uani 1 1 d . . .
H50 H 0.8350 0.5412 0.2910 0.054 Uiso 1 1 calc R . .
C51 C 0.8477(12) 0.5650(10) 0.3630(8) 0.048(5) Uani 1 1 d . . .
C52 C 0.8558(13) 0.5706(9) 0.5168(8) 0.042(4) Uani 1 1 d . . .
C53 C 0.9343(15) 0.5516(11) 0.5415(10) 0.057(6) Uani 1 1 d . . .
H53 H 0.9912 0.5517 0.5184 0.069 Uiso 1 1 calc R . .
C54 C 0.9283(17) 0.5311(11) 0.6039(9) 0.061(6) Uani 1 1 d . . .
H54 H 0.9833 0.5209 0.6211 0.074 Uiso 1 1 calc R . .
C55 C 0.8495(15) 0.5259(10) 0.6383(10) 0.056(6) Uani 1 1 d . . .
H55 H 0.8459 0.5067 0.6788 0.067 Uiso 1 1 calc R . .
C56 C 0.7690(19) 0.5517(16) 0.6097(10) 0.089(9) Uani 1 1 d . . .
H56 H 0.7133 0.5566 0.6324 0.106 Uiso 1 1 calc R . .
C57 C 0.7725(16) 0.5690(15) 0.5510(11) 0.078(8) Uani 1 1 d . . .
H57 H 0.7178 0.5800 0.5334 0.094 Uiso 1 1 calc R . .
C58 C 0.4510(13) 0.4441(9) 0.2800(8) 0.044(4) Uani 1 1 d . . .
C59 C 0.4855(13) 0.4454(9) 0.3304(8) 0.043(4) Uani 1 1 d . . .
H59 H 0.4611 0.4736 0.3515 0.052 Uiso 1 1 calc R . .
C60 C 0.5567(13) 0.4040(10) 0.3485(8) 0.044(5) Uani 1 1 d . . .
C61 C 0.5928(11) 0.3618(8) 0.3156(7) 0.034(4) Uani 1 1 d . . .
C62 C 0.5598(13) 0.3606(10) 0.2664(9) 0.048(5) Uani 1 1 d . . .
H62 H 0.5836 0.3314 0.2462 0.057 Uiso 1 1 calc R . .
C63 C 0.4883(11) 0.4043(10) 0.2456(8) 0.041(4) Uani 1 1 d . . .
C64 C 0.4520(13) 0.4107(8) 0.1939(8) 0.040(4) Uani 1 1 d . . .
C65 C 0.3816(11) 0.4538(8) 0.1774(8) 0.038(4) Uani 1 1 d . . .
C66 C 0.3443(12) 0.4680(8) 0.1237(8) 0.036(4) Uani 1 1 d . . .
H66 H 0.3673 0.4453 0.0971 0.044 Uiso 1 1 calc R . .
C67 C 0.2766(12) 0.5131(8) 0.1087(9) 0.041(4) Uani 1 1 d . . .
C68 C 0.2405(13) 0.5470(9) 0.1519(9) 0.045(5) Uani 1 1 d . . .
C69 C 0.2754(12) 0.5344(9) 0.2038(8) 0.042(4) Uani 1 1 d . . .
H69 H 0.2516 0.5554 0.2314 0.050 Uiso 1 1 calc R . .
C70 C 0.3464(13) 0.4903(9) 0.2149(8) 0.042(4) Uani 1 1 d . . .
C71 C 0.4897(12) 0.3720(8) 0.1556(8) 0.037(4) Uani 1 1 d . . .
C72 C 0.5809(13) 0.3784(8) 0.1320(8) 0.041(4) Uani 1 1 d . . .
H72 H 0.6186 0.4073 0.1404 0.049 Uiso 1 1 calc R . .
C73 C 0.6165(16) 0.3420(9) 0.0961(8) 0.052(5) Uani 1 1 d . . .
H73 H 0.6786 0.3462 0.0797 0.063 Uiso 1 1 calc R . .
C74 C 0.5612(16) 0.2998(10) 0.0842(8) 0.054(6) Uani 1 1 d . . .
H74 H 0.5861 0.2748 0.0600 0.064 Uiso 1 1 calc R . .
C75 C 0.4709(17) 0.2934(10) 0.1070(9) 0.057(6) Uani 1 1 d . . .
H75 H 0.4337 0.2643 0.0985 0.068 Uiso 1 1 calc R . .
C76 C 0.4340(14) 0.3298(9) 0.1425(8) 0.043(4) Uani 1 1 d . . .
H76 H 0.3714 0.3261 0.1579 0.052 Uiso 1 1 calc R . .
O1 O 0.1629(9) 0.6100(7) -0.0281(6) 0.052(4) Uani 1 1 d . . .
O2 O 0.0491(8) 0.5599(6) 0.0700(8) 0.058(4) Uani 1 1 d . . .
O3 O 0.2666(8) 0.6623(5) 0.0342(5) 0.038(3) Uani 1 1 d . . .
O4 O 0.0950(8) 0.6825(5) 0.0541(6) 0.042(3) Uani 1 1 d . . .
O5 O 0.4163(9) 1.0759(5) 0.0143(6) 0.047(3) Uani 1 1 d . . .
O6 O 0.2526(10) 1.1086(6) 0.0441(6) 0.052(3) Uani 1 1 d . . .
O7 O 0.3337(7) 0.8694(5) 0.0308(5) 0.033(3) Uani 1 1 d . . .
O8 O 0.3013(10) 1.2124(6) 0.0675(7) 0.059(4) Uani 1 1 d . . .
O9 O 0.3816(11) 1.2033(7) -0.0379(7) 0.060(4) Uani 1 1 d . . .
O10 O 0.3781(9) 1.0946(6) 0.1202(6) 0.051(3) Uani 1 1 d . . .
O11 O 0.4910(9) 1.1709(5) 0.0483(5) 0.040(3) Uani 1 1 d . . .
O12 O 0.9430(11) 0.9621(7) 0.3011(7) 0.068(4) Uani 1 1 d . . .
O13 O 0.8162(11) 0.8878(7) 0.3585(7) 0.070(5) Uani 1 1 d . . .
O14 O 0.6028(10) 0.9953(6) 0.2366(6) 0.056(4) Uani 1 1 d . . .
O15 O 0.9225(16) 0.9313(8) 0.4272(8) 0.095(6) Uani 1 1 d . . .
O16 O 1.0748(7) 0.9000(8) 0.3647(7) 0.096(7) Uani 1 1 d D . .
O17 O 0.9646(11) 0.8308(7) 0.3196(6) 0.065(4) Uani 1 1 d . . .
O18 O 0.9350(12) 0.8082(7) 0.4301(6) 0.065(4) Uani 1 1 d . . .
O19 O 0.7700(10) 0.4233(7) 0.3402(6) 0.057(4) Uani 1 1 d . . .
O20 O 0.7496(9) 0.3886(7) 0.4514(6) 0.053(3) Uani 1 1 d . . .
O21 O 0.8782(9) 0.6235(7) 0.3322(5) 0.049(3) Uani 1 1 d . . .
O22 O 0.8120(8) 0.2969(7) 0.3905(7) 0.085(6) Uani 1 1 d D . .
O23 O 0.6555(10) 0.2834(6) 0.4635(5) 0.084(6) Uani 1 1 d D . .
O24 O 0.5966(8) 0.3995(6) 0.3945(5) 0.044(3) Uani 1 1 d . . .
O25 O 0.6614(9) 0.3232(6) 0.3379(6) 0.049(3) Uani 1 1 d . . .
O26 O 0.1772(8) 0.5890(6) 0.1341(5) 0.042(3) Uani 1 1 d . . .
O27 O 0.2433(8) 0.5319(5) 0.0600(5) 0.037(3) Uani 1 1 d . . .
O28 O 0.3815(9) 0.4847(6) 0.2650(6) 0.049(3) Uani 1 1 d . . .
W1 W 0.15067(6) 0.60111(4) 0.04572(4) 0.0407(2) Uani 1 1 d . . .
W2 W 0.36363(7) 1.16039(4) 0.03499(4) 0.0446(2) Uani 1 1 d . . .
W3 W 0.95706(10) 0.89355(5) 0.37438(5) 0.0736(4) Uani 1 1 d D . .
W4 W 0.71242(7) 0.33708(5) 0.40439(4) 0.0508(3) Uani 1 1 d D . .
P1 P 0.1880(3) 0.4046(2) 0.9655(2) 0.0405(11) Uani 1 1 d . . .
C100 C 0.1453(14) 0.4810(10) 0.9308(9) 0.051(5) Uani 1 1 d . . .
H10D H 0.1635 0.5115 0.9493 0.077 Uiso 1 1 calc R . .
H10E H 0.0785 0.4800 0.9341 0.077 Uiso 1 1 calc R . .
H10F H 0.1703 0.4936 0.8900 0.077 Uiso 1 1 calc R . .
C101 C 0.3100(12) 0.4049(8) 0.9598(7) 0.036(4) Uani 1 1 d . . .
C102 C 0.3622(13) 0.3509(9) 0.9585(8) 0.045(4) Uani 1 1 d . . .
H102 H 0.3332 0.3136 0.9582 0.054 Uiso 1 1 calc R . .
C103 C 0.4552(14) 0.3516(10) 0.9575(8) 0.048(5) Uani 1 1 d . . .
H103 H 0.4899 0.3142 0.9574 0.057 Uiso 1 1 calc R . .
C104 C 0.5006(15) 0.4069(10) 0.9564(9) 0.053(5) Uani 1 1 d . . .
H104 H 0.5652 0.4072 0.9551 0.063 Uiso 1 1 calc R . .
C105 C 0.4467(14) 0.4624(10) 0.9575(9) 0.051(5) Uani 1 1 d . . .
H105 H 0.4754 0.5002 0.9568 0.062 Uiso 1 1 calc R . .
C106 C 0.3535(13) 0.4608(9) 0.9594(8) 0.044(4) Uani 1 1 d . . .
H106 H 0.3178 0.4975 0.9606 0.053 Uiso 1 1 calc R . .
C107 C 0.1428(13) 0.3808(9) 1.0415(8) 0.042(4) Uani 1 1 d . . .
C108 C 0.1984(17) 0.3453(11) 1.0800(10) 0.064(6) Uani 1 1 d . . .
H108 H 0.2601 0.3371 1.0673 0.077 Uiso 1 1 calc R . .
C109 C 0.162(2) 0.3202(14) 1.1405(13) 0.087(8) Uani 1 1 d . . .
H109 H 0.1988 0.2955 1.1686 0.104 Uiso 1 1 calc R . .
C110 C 0.067(2) 0.3353(14) 1.1552(14) 0.088(8) Uani 1 1 d . . .
H110 H 0.0402 0.3202 1.1940 0.106 Uiso 1 1 calc R . .
C111 C 0.014(2) 0.3723(13) 1.1126(12) 0.081(8) Uani 1 1 d . . .
H111 H -0.0475 0.3821 1.1234 0.097 Uiso 1 1 calc R . .
C112 C 0.0524(16) 0.3946(11) 1.0552(10) 0.062(6) Uani 1 1 d . . .
H112 H 0.0168 0.4186 1.0263 0.075 Uiso 1 1 calc R . .
C113 C 0.1560(12) 0.3479(8) 0.9328(8) 0.039(4) Uani 1 1 d . . .
C114 C 0.1264(15) 0.3692(11) 0.8773(9) 0.055(5) Uani 1 1 d . . .
H114 H 0.1223 0.4131 0.8579 0.066 Uiso 1 1 calc R . .
C115 C 0.1032(15) 0.3234(11) 0.8517(10) 0.057(5) Uani 1 1 d . . .
H115 H 0.0808 0.3365 0.8152 0.069 Uiso 1 1 calc R . .
C116 C 0.1128(17) 0.2593(12) 0.8793(11) 0.067(6) Uani 1 1 d . . .
H116 H 0.1008 0.2292 0.8605 0.080 Uiso 1 1 calc R . .
C117 C 0.1406(13) 0.2382(10) 0.9360(9) 0.048(5) Uani 1 1 d . . .
H117 H 0.1450 0.1943 0.9558 0.058 Uiso 1 1 calc R . .
C118 C 0.1610(13) 0.2844(9) 0.9614(8) 0.043(4) Uani 1 1 d . . .
H118 H 0.1788 0.2715 0.9992 0.052 Uiso 1 1 calc R . .
P2 P 0.2149(6) 0.7508(4) 0.2539(3) 0.092(3) Uani 1 1 d . . .
C200 C 0.1164(18) 0.7440(13) 0.2179(12) 0.078(7) Uani 1 1 d . . .
H20A H 0.0652 0.7690 0.2299 0.116 Uiso 1 1 calc R . .
H20B H 0.0988 0.6995 0.2284 0.116 Uiso 1 1 calc R . .
H20C H 0.1323 0.7598 0.1760 0.116 Uiso 1 1 calc R . .
C201 C 0.1825(16) 0.7191(11) 0.3281(10) 0.062(6) Uani 1 1 d . . .
C202 C 0.1435(15) 0.6596(11) 0.3492(10) 0.059(6) Uani 1 1 d . . .
H202 H 0.1321 0.6368 0.3234 0.070 Uiso 1 1 calc R . .
C203 C 0.1208(15) 0.6332(11) 0.4093(10) 0.057(5) Uani 1 1 d . . .
H203 H 0.0952 0.5921 0.4237 0.068 Uiso 1 1 calc R . .
C204 C 0.1352(15) 0.6661(11) 0.4476(10) 0.059(6) Uani 1 1 d . . .
H204 H 0.1161 0.6488 0.4876 0.071 Uiso 1 1 calc R . .
C205 C 0.1783(17) 0.7253(12) 0.4270(11) 0.071(7) Uani 1 1 d . . .
H205 H 0.1900 0.7473 0.4533 0.085 Uiso 1 1 calc R . .
C206 C 0.2036(17) 0.7516(12) 0.3680(11) 0.069(6) Uani 1 1 d . . .
H206 H 0.2346 0.7907 0.3541 0.083 Uiso 1 1 calc R . .
C207 C 0.3053(14) 0.7085(11) 0.2346(11) 0.116(12) Uani 1 1 d G . .
C208 C 0.3120(15) 0.6987(11) 0.1806(10) 0.116(12) Uani 1 1 d G . .
H208 H 0.2656 0.7146 0.1562 0.139 Uiso 1 1 calc R . .
C209 C 0.3865(17) 0.6657(12) 0.1620(8) 0.116(12) Uani 1 1 d G . .
H209 H 0.3910 0.6590 0.1251 0.139 Uiso 1 1 calc R . .
C210 C 0.4543(14) 0.6425(11) 0.1976(11) 0.116(12) Uani 1 1 d G . .
H210 H 0.5052 0.6199 0.1850 0.139 Uiso 1 1 calc R . .
C211 C 0.4476(15) 0.6523(11) 0.2517(10) 0.116(12) Uani 1 1 d G . .
H211 H 0.4940 0.6364 0.2760 0.139 Uiso 1 1 calc R . .
C212 C 0.3731(18) 0.6853(12) 0.2702(8) 0.116(12) Uani 1 1 d G . .
H212 H 0.3685 0.6920 0.3072 0.139 Uiso 1 1 calc R . .
C213 C 0.2403(13) 0.8338(7) 0.2348(8) 0.074(7) Uani 1 1 d G . .
C214 C 0.3136(12) 0.8585(8) 0.1938(8) 0.103(10) Uani 1 1 d G . .
H214 H 0.3548 0.8310 0.1792 0.124 Uiso 1 1 calc R . .
C215 C 0.3265(11) 0.9236(9) 0.1741(8) 0.083(8) Uani 1 1 d G . .
H215 H 0.3766 0.9405 0.1461 0.100 Uiso 1 1 calc R . .
C216 C 0.2662(14) 0.9639(7) 0.1954(9) 0.094(9) Uani 1 1 d G . .
H216 H 0.2750 1.0084 0.1820 0.113 Uiso 1 1 calc R . .
C217 C 0.1928(13) 0.9392(8) 0.2364(9) 0.104(10) Uani 1 1 d G . .
H217 H 0.1516 0.9667 0.2510 0.124 Uiso 1 1 calc R . .
C218 C 0.1799(11) 0.8741(9) 0.2561(8) 0.087(8) Uani 1 1 d G . .
H218 H 0.1298 0.8572 0.2842 0.104 Uiso 1 1 calc R . .
P3 P 0.4107(4) 0.2646(3) 0.5941(3) 0.0647(16) Uani 1 1 d . . .
C300 C 0.3126(19) 0.2507(14) 0.6471(13) 0.085(8) Uani 1 1 d . . .
H30A H 0.2878 0.2090 0.6514 0.128 Uiso 1 1 calc R . .
H30B H 0.2661 0.2835 0.6347 0.128 Uiso 1 1 calc R . .
H30C H 0.3301 0.2520 0.6841 0.128 Uiso 1 1 calc R . .
C301 C 0.4596(18) 0.3395(13) 0.5837(11) 0.072(7) Uani 1 1 d . . .
C302 C 0.5534(19) 0.3519(13) 0.5640(12) 0.077(7) Uani 1 1 d . . .
H302 H 0.5919 0.3192 0.5558 0.092 Uiso 1 1 calc R . .
C303 C 0.589(2) 0.4092(14) 0.5567(12) 0.082(8) Uani 1 1 d . . .
H303 H 0.6532 0.4155 0.5461 0.098 Uiso 1 1 calc R . .
C304 C 0.5307(19) 0.4609(14) 0.5651(12) 0.078(7) Uani 1 1 d . . .
H304 H 0.5542 0.5022 0.5568 0.094 Uiso 1 1 calc R . .
C305 C 0.439(2) 0.4488(15) 0.5854(13) 0.089(8) Uani 1 1 d . . .
H305 H 0.4014 0.4820 0.5936 0.106 Uiso 1 1 calc R . .
C306 C 0.400(2) 0.3890(13) 0.5943(12) 0.078(7) Uani 1 1 d . . .
H306 H 0.3368 0.3820 0.6069 0.093 Uiso 1 1 calc R . .
C307 C 0.3746(16) 0.2616(11) 0.5280(10) 0.060(6) Uani 1 1 d . . .
C308 C 0.2997(18) 0.2241(13) 0.5317(12) 0.075(7) Uani 1 1 d . . .
H308 H 0.2723 0.1990 0.5681 0.090 Uiso 1 1 calc R . .
C309 C 0.264(2) 0.2241(14) 0.4779(13) 0.086(8) Uani 1 1 d . . .
H309 H 0.2094 0.2019 0.4795 0.103 Uiso 1 1 calc R . .
C310 C 0.3090(17) 0.2563(12) 0.4262(11) 0.069(6) Uani 1 1 d . . .
H310 H 0.2864 0.2557 0.3916 0.082 Uiso 1 1 calc R . .
C311 C 0.3867(19) 0.2896(13) 0.4227(13) 0.082(8) Uani 1 1 d . . .
H311 H 0.4189 0.3093 0.3859 0.098 Uiso 1 1 calc R . .
C312 C 0.421(2) 0.2953(14) 0.4748(12) 0.082(8) Uani 1 1 d . . .
H312 H 0.4717 0.3208 0.4726 0.099 Uiso 1 1 calc R . .
C313 C 0.4979(14) 0.2038(10) 0.6194(9) 0.052(5) Uani 1 1 d . . .
C314 C 0.5647(16) 0.1910(12) 0.5795(11) 0.066(6) Uani 1 1 d . . .
H314 H 0.5653 0.2117 0.5395 0.079 Uiso 1 1 calc R . .
C315 C 0.634(2) 0.1446(15) 0.6012(14) 0.091(9) Uani 1 1 d . . .
H315 H 0.6845 0.1350 0.5764 0.109 Uiso 1 1 calc R . .
C316 C 0.6230(19) 0.1144(14) 0.6615(12) 0.079(7) Uani 1 1 d . . .
H316 H 0.6660 0.0824 0.6767 0.095 Uiso 1 1 calc R . .
C317 C 0.5577(19) 0.1278(13) 0.6969(13) 0.078(7) Uani 1 1 d . . .
H317 H 0.5544 0.1049 0.7366 0.093 Uiso 1 1 calc R . .
C318 C 0.4917(19) 0.1746(13) 0.6789(12) 0.075(7) Uani 1 1 d . . .
H318 H 0.4457 0.1859 0.7053 0.090 Uiso 1 1 calc R . .
P4 P 0.6697(8) 0.1173(4) 0.3875(4) 0.107(3) Uani 1 1 d U C 1
C400 C 0.658(3) 0.1530(13) 0.4474(13) 0.107(3) Uani 1 1 d U C 1
H40A H 0.6985 0.1310 0.4758 0.160 Uiso 1 1 calc R C 1
H40B H 0.5944 0.1492 0.4657 0.160 Uiso 1 1 calc R C 1
H40C H 0.6739 0.1979 0.4324 0.160 Uiso 1 1 calc R C 1
C401 C 0.7877(13) 0.1264(13) 0.3566(10) 0.101(10) Uani 1 1 d G C 1
C402 C 0.8508(18) 0.0766(9) 0.3638(10) 0.111(11) Uani 1 1 d G C 1
H402 H 0.8319 0.0348 0.3846 0.133 Uiso 1 1 calc R C 1
C403 C 0.9414(16) 0.0881(12) 0.3406(12) 0.134(14) Uani 1 1 d G C 1
H403 H 0.9845 0.0541 0.3455 0.161 Uiso 1 1 calc R C 1
C404 C 0.9690(14) 0.1492(15) 0.3101(12) 0.139(15) Uani 1 1 d G C 1
H404 H 1.0309 0.1570 0.2942 0.167 Uiso 1 1 calc R C 1
C405 C 0.906(2) 0.1990(10) 0.3030(11) 0.143(16) Uani 1 1 d G C 1
H405 H 0.9247 0.2407 0.2822 0.172 Uiso 1 1 calc R C 1
C406 C 0.8153(18) 0.1875(11) 0.3262(12) 0.137(15) Uani 1 1 d G C 1
H406 H 0.7721 0.2215 0.3213 0.164 Uiso 1 1 calc R C 1
C407 C 0.599(2) 0.1540(14) 0.3343(13) 0.143(16) Uani 1 1 d G C 1
C408 C 0.6194(16) 0.1564(13) 0.2765(14) 0.143(16) Uani 1 1 d G C 1
H408 H 0.6768 0.1409 0.2633 0.172 Uiso 1 1 calc R C 1
C409 C 0.556(2) 0.1814(14) 0.2380(10) 0.143(16) Uani 1 1 d G C 1
H409 H 0.5702 0.1831 0.1985 0.172 Uiso 1 1 calc R C 1
C410 C 0.4723(19) 0.2040(13) 0.2573(13) 0.143(16) Uani 1 1 d G C 1
H410 H 0.4290 0.2211 0.2310 0.172 Uiso 1 1 calc R C 1
C411 C 0.4516(17) 0.2016(14) 0.3151(14) 0.143(16) Uani 1 1 d G C 1
H411 H 0.3943 0.2171 0.3282 0.172 Uiso 1 1 calc R C 1
C412 C 0.515(2) 0.1766(15) 0.3535(10) 0.157(18) Uani 1 1 d G C 1
H412 H 0.5008 0.1749 0.3930 0.189 Uiso 1 1 calc R C 1
C413 C 0.6435(16) 0.0360(9) 0.4202(11) 0.092(9) Uani 1 1 d G C 1
C414 C 0.5801(16) 0.0098(11) 0.3966(9) 0.102(10) Uani 1 1 d G C 1
H414 H 0.5552 0.0345 0.3630 0.122 Uiso 1 1 calc R C 1
C415 C 0.5531(16) -0.0525(12) 0.4224(12) 0.142(15) Uani 1 1 d G C 1
H415 H 0.5098 -0.0704 0.4063 0.170 Uiso 1 1 calc R C 1
C416 C 0.5895(19) -0.0886(9) 0.4716(12) 0.127(13) Uani 1 1 d G C 1
H416 H 0.5711 -0.1311 0.4892 0.152 Uiso 1 1 calc R C 1
C417 C 0.6530(19) -0.0623(13) 0.4951(10) 0.156(18) Uani 1 1 d G C 1
H417 H 0.6779 -0.0870 0.5288 0.188 Uiso 1 1 calc R C 1
C418 C 0.6800(16) 0.0000(14) 0.4694(11) 0.152(17) Uani 1 1 d G C 1
H418 H 0.7233 0.0179 0.4855 0.182 Uiso 1 1 calc R C 1

loop_
_atom_site_aniso_label
_atom_site_aniso_U_11
_atom_site_aniso_U_22
_atom_site_aniso_U_33
_atom_site_aniso_U_23
_atom_site_aniso_U_13
_atom_site_aniso_U_12
O1M 0.080(17) 0.080(17) 0.080(17) -0.023(13) -0.010(12) -0.001(12)
C1M 0.08(2) 0.08(2) 0.08(2) -0.023(19) -0.010(19) -0.001(19)
O2M 0.080(19) 0.080(19) 0.080(19) -0.023(15) -0.010(14) -0.001(14)
C2M 0.08(3) 0.08(3) 0.08(3) -0.02(2) -0.01(2) 0.00(2)
O3M 0.080(18) 0.080(18) 0.080(18) -0.023(14) -0.010(13) -0.001(13)
C3M 0.08(3) 0.08(3) 0.08(3) -0.02(2) -0.01(2) 0.00(2)
O4M 0.08(2) 0.08(2) 0.08(2) -0.023(18) -0.010(17) -0.001(17)
C4M 0.08(3) 0.08(3) 0.08(3) -0.02(3) -0.01(3) 0.00(3)
O1W 0.070(13) 0.070(12) 0.070(12) -0.020(9) -0.008(9) -0.001(9)
O5M 0.08(2) 0.08(2) 0.08(2) -0.023(15) -0.010(15) -0.001(14)
C5M 0.08(3) 0.08(3) 0.08(3) -0.02(2) -0.01(2) 0.00(2)
O6M 0.08(2) 0.08(2) 0.08(2) -0.023(18) -0.010(17) -0.001(18)
C6M 0.08(3) 0.08(3) 0.08(3) -0.02(3) -0.01(3) 0.00(3)
O7M 0.08(3) 0.08(3) 0.08(3) -0.02(2) -0.01(2) 0.00(2)
O8M 0.08(3) 0.08(3) 0.08(3) -0.02(2) -0.01(2) -0.001(19)
C8M 0.08(4) 0.08(4) 0.08(4) -0.02(3) -0.01(3) 0.00(3)
C7M 0.08(4) 0.08(4) 0.08(4) -0.02(4) -0.01(3) 0.00(3)
O3W 0.080(17) 0.080(17) 0.080(17) -0.023(13) -0.010(12) -0.001(12)
O2W 0.08(3) 0.08(3) 0.08(3) -0.02(2) -0.010(19) -0.001(19)
O4W 0.08(3) 0.08(3) 0.08(3) -0.02(2) -0.01(2) 0.00(2)
O9M 0.08(3) 0.08(3) 0.08(3) -0.02(3) -0.01(2) 0.00(2)
C9M 0.08(5) 0.08(5) 0.08(5) -0.02(4) -0.01(4) 0.00(4)
O10M 0.08(4) 0.08(4) 0.08(4) -0.02(3) -0.01(3) 0.00(3)
C10M 0.08(6) 0.08(6) 0.08(6) -0.02(5) -0.01(4) 0.00(4)
C1 0.036(10) 0.036(9) 0.036(9) -0.010(7) -0.004(7) 0.000(7)
C2 0.035(9) 0.035(9) 0.035(9) -0.010(7) -0.004(7) 0.000(7)
C3 0.032(9) 0.032(9) 0.032(9) -0.009(7) -0.004(7) 0.000(7)
C4 0.034(9) 0.034(9) 0.034(9) -0.010(7) -0.004(7) 0.000(7)
C5 0.037(10) 0.037(9) 0.037(9) -0.011(8) -0.004(8) 0.000(7)
C6 0.033(9) 0.033(9) 0.033(9) -0.009(7) -0.004(7) 0.000(7)
C7 0.029(9) 0.033(9) 0.043(10) -0.009(8) -0.012(7) 0.003(7)
C8 0.033(9) 0.033(9) 0.033(9) -0.009(7) -0.004(7) 0.000(7)
C9 0.044(11) 0.044(11) 0.044(11) -0.013(9) -0.005(9) -0.001(9)
C10 0.037(10) 0.037(10) 0.037(9) -0.011(8) -0.004(8) 0.000(8)
C11 0.042(10) 0.042(10) 0.042(10) -0.012(8) -0.005(8) -0.001(8)
C12 0.047(11) 0.047(11) 0.047(11) -0.014(9) -0.006(9) -0.001(9)
C13 0.037(10) 0.037(10) 0.037(9) -0.011(8) -0.004(8) 0.000(8)
C14 0.054(11) 0.022(8) 0.041(10) -0.012(7) -0.001(8) 0.008(7)
C15 0.041(11) 0.066(14) 0.048(11) -0.019(10) -0.012(9) 0.008(10)
C16 0.054(13) 0.081(16) 0.059(14) -0.034(12) -0.025(11) 0.015(11)
C17 0.051(12) 0.048(12) 0.060(13) -0.024(10) -0.005(10) 0.009(9)
C18 0.076(18) 0.14(3) 0.055(15) -0.015(16) -0.001(13) 0.066(18)
C19 0.064(15) 0.12(2) 0.055(14) -0.036(15) -0.026(12) 0.052(15)
C20 0.069(14) 0.032(10) 0.038(10) 0.001(8) -0.012(10) 0.003(9)
C21 0.066(15) 0.041(11) 0.051(12) -0.002(9) -0.003(11) -0.002(10)
C22 0.052(12) 0.042(11) 0.063(13) -0.027(10) -0.007(10) -0.003(9)
C23 0.060(13) 0.026(9) 0.045(11) -0.014(8) -0.006(9) -0.014(8)
C24 0.057(12) 0.029(9) 0.045(10) -0.019(8) -0.008(9) -0.006(8)
C25 0.066(13) 0.028(9) 0.035(9) -0.003(7) -0.004(9) 0.004(9)
C26 0.066(14) 0.038(10) 0.040(10) -0.012(8) -0.018(10) 0.006(9)
C27 0.065(14) 0.039(11) 0.046(11) -0.008(9) -0.016(10) 0.007(9)
C28 0.074(15) 0.041(11) 0.046(11) -0.005(9) -0.017(11) -0.003(10)
C29 0.065(14) 0.045(12) 0.059(13) 0.002(10) -0.026(11) -0.004(10)
C30 0.077(16) 0.040(12) 0.062(14) -0.003(10) -0.014(12) 0.000(11)
C31 0.071(14) 0.034(10) 0.041(11) 0.005(8) -0.008(10) -0.006(9)
C32 0.070(16) 0.052(13) 0.052(13) -0.008(10) 0.001(11) -0.009(11)
C33 0.044(11) 0.029(9) 0.051(11) 0.004(8) -0.020(9) -0.009(8)
C34 0.064(14) 0.042(11) 0.054(12) -0.004(9) -0.025(10) -0.010(10)
C35 0.067(15) 0.036(11) 0.082(16) -0.006(10) -0.046(13) -0.024(10)
C36 0.067(16) 0.065(15) 0.052(13) -0.009(11) -0.020(11) -0.014(12)
C37 0.076(16) 0.063(15) 0.047(12) -0.005(11) -0.018(11) -0.003(12)
C38 0.064(14) 0.050(12) 0.029(9) 0.003(8) -0.012(9) -0.002(10)
C39 0.041(11) 0.051(11) 0.045(11) -0.018(9) -0.010(9) 0.002(9)
C40 0.057(13) 0.050(12) 0.040(11) 0.010(9) -0.023(9) -0.006(10)
C41 0.047(12) 0.052(13) 0.068(15) 0.006(11) -0.018(11) 0.008(10)
C42 0.059(13) 0.058(13) 0.039(11) 0.006(10) -0.019(10) -0.011(10)
C43 0.053(12) 0.058(13) 0.045(11) -0.010(10) -0.019(9) -0.006(10)
C44 0.044(11) 0.044(11) 0.036(10) 0.003(8) -0.021(8) 0.002(8)
C45 0.032(10) 0.057(12) 0.037(10) -0.007(9) -0.011(8) 0.010(8)
C46 0.040(10) 0.056(12) 0.029(9) -0.004(8) -0.010(8) 0.002(9)
C47 0.032(10) 0.065(13) 0.038(10) -0.017(9) -0.014(8) -0.001(9)
C48 0.032(10) 0.054(12) 0.041(10) -0.006(9) -0.009(8) -0.007(8)
C49 0.043(11) 0.067(14) 0.049(12) -0.027(11) -0.005(9) 0.001(10)
C50 0.038(10) 0.059(12) 0.031(9) 0.000(9) -0.014(8) -0.005(9)
C51 0.031(10) 0.072(14) 0.044(11) -0.016(10) -0.016(8) -0.003(9)
C52 0.050(11) 0.041(10) 0.036(10) -0.009(8) -0.012(8) -0.007(8)
C53 0.050(12) 0.073(15) 0.055(13) -0.019(11) -0.030(10) 0.015(11)
C54 0.075(16) 0.063(14) 0.037(11) -0.005(10) -0.006(11) 0.024(12)
C55 0.063(14) 0.051(12) 0.054(13) -0.020(10) -0.010(11) 0.026(10)
C56 0.077(18) 0.14(3) 0.036(12) -0.020(15) 0.008(12) 0.000(18)
C57 0.042(13) 0.12(2) 0.070(17) -0.031(16) -0.003(12) 0.002(14)
C58 0.043(11) 0.055(12) 0.030(9) -0.004(8) -0.006(8) -0.001(9)
C59 0.044(11) 0.051(11) 0.041(10) -0.022(9) -0.003(8) -0.008(9)
C60 0.051(12) 0.057(12) 0.034(9) -0.025(9) -0.003(8) -0.019(9)
C61 0.032(9) 0.038(9) 0.034(9) -0.011(7) -0.008(7) -0.002(7)
C62 0.038(11) 0.054(12) 0.050(11) -0.016(10) 0.001(9) -0.009(9)
C63 0.021(8) 0.072(13) 0.037(10) -0.027(9) -0.002(7) -0.001(8)
C64 0.044(10) 0.032(9) 0.047(11) -0.017(8) 0.002(8) -0.012(8)
C65 0.026(9) 0.035(9) 0.053(11) -0.014(8) -0.002(8) -0.001(7)
C66 0.034(9) 0.034(9) 0.041(10) -0.012(8) -0.002(8) -0.007(7)
C67 0.038(10) 0.027(9) 0.058(12) -0.017(8) 0.003(9) -0.002(7)
C68 0.039(10) 0.042(11) 0.055(12) -0.019(9) 0.007(9) -0.011(8)
C69 0.030(9) 0.053(11) 0.044(10) -0.017(9) -0.005(8) 0.009(8)
C70 0.045(11) 0.045(11) 0.038(10) -0.019(8) 0.007(8) -0.006(8)
C71 0.044(10) 0.030(9) 0.039(10) -0.015(7) -0.003(8) 0.002(7)
C72 0.046(11) 0.036(10) 0.038(10) -0.010(8) 0.000(8) 0.011(8)
C73 0.073(14) 0.038(11) 0.040(11) -0.003(9) -0.014(10) 0.020(10)
C74 0.081(16) 0.048(12) 0.035(10) -0.019(9) -0.008(10) 0.024(11)
C75 0.090(18) 0.039(11) 0.050(12) -0.022(9) -0.024(12) 0.018(11)
C76 0.049(11) 0.040(10) 0.041(10) -0.010(8) -0.014(9) -0.005(8)
O1 0.048(8) 0.056(8) 0.070(9) -0.038(7) -0.030(7) 0.010(6)
O2 0.028(7) 0.036(7) 0.122(13) -0.037(8) -0.013(7) -0.016(5)
O3 0.043(7) 0.025(6) 0.046(7) -0.014(5) 0.000(6) 0.001(5)
O4 0.034(7) 0.032(6) 0.068(9) -0.022(6) -0.015(6) 0.004(5)
O5 0.048(8) 0.025(6) 0.073(9) -0.021(6) -0.006(7) -0.002(5)
O6 0.062(9) 0.032(7) 0.070(9) -0.028(7) -0.011(7) 0.005(6)
O7 0.027(6) 0.025(6) 0.052(7) -0.017(5) -0.006(5) -0.006(5)
O8 0.065(9) 0.037(7) 0.083(11) -0.030(7) -0.013(8) -0.002(7)
O9 0.077(10) 0.048(8) 0.064(10) -0.022(7) -0.025(8) -0.003(7)
O10 0.045(8) 0.036(7) 0.072(10) -0.011(7) -0.011(7) -0.002(6)
O11 0.056(8) 0.025(6) 0.040(7) -0.008(5) -0.011(6) -0.013(5)
O12 0.078(11) 0.050(9) 0.069(10) 0.009(7) -0.038(9) -0.011(8)
O13 0.083(11) 0.045(8) 0.069(10) 0.012(7) -0.029(9) -0.012(8)
O14 0.060(9) 0.043(8) 0.054(8) 0.006(6) -0.010(7) -0.007(7)
O15 0.149(19) 0.055(10) 0.081(13) -0.007(9) -0.050(13) 0.008(11)
O16 0.16(2) 0.058(11) 0.057(10) 0.011(8) -0.032(12) -0.013(12)
O17 0.071(10) 0.054(9) 0.051(9) 0.024(7) -0.025(8) -0.010(7)
O18 0.104(13) 0.039(8) 0.052(9) 0.002(7) -0.038(9) -0.015(8)
O19 0.062(9) 0.072(10) 0.035(7) -0.013(7) -0.006(6) -0.009(8)
O20 0.055(9) 0.062(9) 0.043(8) -0.012(7) -0.019(6) -0.009(7)
O21 0.052(8) 0.056(8) 0.034(7) -0.002(6) -0.008(6) -0.006(7)
O22 0.124(16) 0.073(11) 0.060(10) -0.008(9) -0.037(10) -0.026(11)
O23 0.102(14) 0.065(11) 0.115(15) -0.049(11) -0.073(12) 0.023(10)
O24 0.044(7) 0.055(8) 0.041(7) -0.020(6) -0.018(6) 0.001(6)
O25 0.056(8) 0.057(8) 0.042(7) -0.024(6) -0.019(6) 0.004(7)
O26 0.038(7) 0.037(7) 0.048(7) -0.009(6) -0.003(6) 0.007(5)
O27 0.042(7) 0.028(6) 0.045(7) -0.012(5) -0.012(6) 0.002(5)
O28 0.052(8) 0.055(8) 0.043(7) -0.020(6) -0.002(6) 0.013(6)
W1 0.0358(5) 0.0289(4) 0.0626(6) -0.0183(4) -0.0121(4) -0.0037(3)
W2 0.0553(6) 0.0253(4) 0.0583(6) -0.0164(4) -0.0152(4) -0.0005(4)
W3 0.1001(10) 0.0503(6) 0.0645(7) 0.0067(5) -0.0395(7) -0.0110(6)
W4 0.0524(6) 0.0573(6) 0.0454(5) -0.0146(4) -0.0159(4) -0.0017(4)
P1 0.034(2) 0.042(3) 0.053(3) -0.025(2) -0.008(2) -0.0020(19)
C100 0.051(12) 0.051(12) 0.051(12) -0.015(10) -0.006(10) -0.001(9)
C101 0.036(9) 0.036(9) 0.036(9) -0.010(7) -0.004(7) 0.000(7)
C102 0.045(11) 0.045(11) 0.045(11) -0.013(9) -0.005(9) -0.001(9)
C103 0.048(12) 0.048(11) 0.048(11) -0.014(9) -0.006(9) -0.001(9)
C104 0.053(13) 0.053(12) 0.053(12) -0.015(10) -0.006(10) -0.001(10)
C105 0.051(12) 0.051(12) 0.051(12) -0.015(10) -0.006(10) -0.001(10)
C106 0.044(11) 0.044(11) 0.044(10) -0.013(9) -0.005(9) -0.001(8)
C107 0.042(11) 0.042(10) 0.042(10) -0.012(8) -0.005(8) -0.001(8)
C108 0.064(15) 0.064(15) 0.064(15) -0.019(12) -0.008(12) -0.001(12)
C109 0.09(2) 0.09(2) 0.09(2) -0.025(17) -0.010(16) -0.001(16)
C110 0.09(2) 0.09(2) 0.09(2) -0.026(17) -0.011(17) -0.001(17)
C111 0.081(19) 0.081(19) 0.081(19) -0.024(16) -0.010(15) -0.001(15)
C112 0.062(15) 0.062(14) 0.062(14) -0.018(12) -0.007(12) -0.001(11)
C113 0.039(10) 0.039(10) 0.039(10) -0.011(8) -0.005(8) -0.001(8)
C114 0.055(13) 0.055(13) 0.055(13) -0.016(10) -0.007(10) -0.001(10)
C115 0.057(13) 0.057(13) 0.057(13) -0.017(11) -0.007(11) -0.001(10)
C116 0.067(15) 0.067(16) 0.067(15) -0.019(13) -0.008(12) -0.001(12)
C117 0.048(12) 0.048(11) 0.048(11) -0.014(9) -0.006(9) -0.001(9)
C118 0.043(11) 0.043(11) 0.043(10) -0.013(9) -0.005(8) -0.001(8)
P2 0.106(6) 0.126(7) 0.036(3) 0.003(4) -0.017(3) -0.071(5)
C200 0.078(18) 0.078(18) 0.078(18) -0.023(15) -0.009(14) -0.001(14)
C201 0.062(14) 0.062(14) 0.062(14) -0.018(12) -0.007(11) -0.001(11)
C202 0.059(14) 0.059(14) 0.059(13) -0.017(11) -0.007(11) -0.001(11)
C203 0.057(13) 0.057(13) 0.057(13) -0.016(11) -0.007(10) -0.001(10)
C204 0.059(14) 0.059(14) 0.059(13) -0.017(11) -0.007(11) -0.001(11)
C205 0.071(16) 0.071(16) 0.071(16) -0.021(13) -0.008(13) -0.001(13)
C206 0.069(16) 0.069(16) 0.069(16) -0.020(13) -0.008(13) -0.001(12)
C207 0.12(3) 0.12(3) 0.12(3) -0.03(2) -0.01(2) 0.00(2)
C208 0.12(3) 0.12(3) 0.12(3) -0.03(2) -0.01(2) 0.00(2)
C209 0.12(3) 0.12(3) 0.12(3) -0.03(2) -0.01(2) 0.00(2)
C210 0.12(3) 0.12(3) 0.12(3) -0.03(2) -0.01(2) 0.00(2)
C211 0.12(3) 0.12(3) 0.12(3) -0.03(2) -0.01(2) 0.00(2)
C212 0.12(3) 0.12(3) 0.12(3) -0.03(2) -0.01(2) 0.00(2)
C213 0.074(17) 0.074(17) 0.074(17) -0.021(14) -0.009(14) -0.001(14)
C214 0.10(3) 0.10(3) 0.10(3) -0.03(2) -0.01(2) 0.00(2)
C215 0.08(2) 0.08(2) 0.08(2) -0.024(16) -0.010(16) -0.001(16)
C216 0.09(2) 0.09(2) 0.09(2) -0.027(19) -0.011(18) -0.001(18)
C217 0.10(3) 0.10(3) 0.10(3) -0.03(2) -0.01(2) 0.00(2)
C218 0.09(2) 0.09(2) 0.09(2) -0.025(17) -0.010(16) -0.001(16)
P3 0.060(4) 0.065(4) 0.060(4) -0.003(3) -0.008(3) 0.005(3)
C300 0.09(2) 0.09(2) 0.09(2) -0.025(16) -0.010(16) -0.001(16)
C301 0.072(17) 0.072(17) 0.072(16) -0.021(13) -0.009(13) -0.001(13)
C302 0.077(18) 0.077(18) 0.077(18) -0.022(14) -0.009(14) -0.001(14)
C303 0.082(19) 0.082(19) 0.082(19) -0.024(16) -0.010(15) -0.001(16)
C304 0.078(19) 0.078(18) 0.078(18) -0.023(15) -0.009(15) -0.001(15)
C305 0.09(2) 0.09(2) 0.09(2) -0.026(17) -0.011(17) -0.001(17)
C306 0.078(18) 0.078(18) 0.078(18) -0.023(15) -0.009(14) -0.001(15)
C307 0.060(14) 0.060(14) 0.060(14) -0.017(11) -0.007(11) -0.001(11)
C308 0.075(17) 0.075(17) 0.075(17) -0.022(14) -0.009(14) -0.001(14)
C309 0.09(2) 0.09(2) 0.09(2) -0.025(17) -0.010(16) -0.001(16)
C310 0.069(16) 0.069(16) 0.069(16) -0.020(13) -0.008(13) -0.001(13)
C311 0.082(19) 0.082(19) 0.082(19) -0.024(15) -0.010(15) -0.001(15)
C312 0.082(19) 0.082(19) 0.082(19) -0.024(16) -0.010(15) -0.001(15)
C313 0.052(12) 0.052(12) 0.052(12) -0.015(10) -0.006(10) -0.001(10)
C314 0.066(15) 0.066(15) 0.066(15) -0.019(12) -0.008(12) -0.001(12)
C315 0.09(2) 0.09(2) 0.09(2) -0.026(18) -0.011(17) -0.001(17)
C316 0.079(19) 0.079(19) 0.079(19) -0.023(15) -0.009(15) -0.001(15)
C317 0.078(18) 0.078(18) 0.078(18) -0.022(15) -0.009(15) -0.001(14)
C318 0.075(17) 0.075(17) 0.075(17) -0.022(14) -0.009(14) -0.001(14)
P4 0.182(9) 0.062(4) 0.071(5) -0.025(4) 0.016(5) -0.009(5)
C400 0.182(9) 0.062(4) 0.071(5) -0.025(4) 0.016(5) -0.009(5)
C401 0.10(2) 0.10(3) 0.10(2) -0.03(2) -0.01(2) 0.00(2)
C402 0.11(3) 0.11(3) 0.11(3) -0.03(2) -0.01(2) 0.00(2)
C403 0.13(4) 0.13(4) 0.13(4) -0.04(3) -0.02(3) 0.00(3)
C404 0.14(4) 0.14(4) 0.14(4) -0.04(3) -0.02(3) 0.00(3)
C405 0.14(4) 0.14(4) 0.14(4) -0.04(3) -0.02(3) 0.00(3)
C406 0.14(4) 0.14(4) 0.14(4) -0.04(3) -0.02(3) 0.00(3)
C407 0.14(4) 0.14(4) 0.14(4) -0.04(3) -0.02(3) 0.00(3)
C408 0.14(4) 0.14(4) 0.14(4) -0.04(3) -0.02(4) 0.00(3)
C409 0.14(4) 0.14(4) 0.14(4) -0.04(3) -0.02(4) 0.00(3)
C410 0.14(4) 0.14(4) 0.14(4) -0.04(3) -0.02(3) 0.00(3)
C411 0.14(4) 0.14(4) 0.14(4) -0.04(3) -0.02(4) 0.00(3)
C412 0.16(5) 0.16(5) 0.16(5) -0.05(4) -0.02(4) 0.00(4)
C413 0.09(2) 0.09(2) 0.09(2) -0.027(18) -0.011(18) -0.001(18)
C414 0.10(3) 0.10(3) 0.10(2) -0.03(2) -0.01(2) 0.00(2)
C415 0.14(4) 0.14(4) 0.14(4) -0.04(3) -0.02(3) 0.00(3)
C416 0.13(3) 0.13(3) 0.13(4) -0.04(3) -0.02(3) 0.00(3)
C417 0.16(5) 0.16(5) 0.16(5) -0.05(4) -0.02(4) 0.00(4)
C418 0.15(4) 0.15(4) 0.15(4) -0.04(4) -0.02(3) 0.00(4)

loop_
_atom_type_symbol
_atom_type_description
_atom_type_scat_dispersion_real
_atom_type_scat_dispersion_imag
_atom_type_scat_source
C C 0.0181 0.0091 'International Tables Vol C Tables 4.2.6.8 and 6.1.1.4'
H H 0.0000 0.0000 'International Tables Vol C Tables 4.2.6.8 and 6.1.1.4'
O O 0.0492 0.0322 'International Tables Vol C Tables 4.2.6.8 and 6.1.1.4'
P P 0.2955 0.4335 'International Tables Vol C Tables 4.2.6.8 and 6.1.1.4'
W W -5.4734 5.5774 'International Tables Vol C Tables 4.2.6.8 and 6.1.1.4'

loop_
_geom_angle_atom_site_label_1
_geom_angle_atom_site_label_2
_geom_angle_atom_site_label_3
_geom_angle
O7 C1 C2 116.4(8)
O7 C1 C6 123.5(8)
C2 C1 C6 120.0
C3 C2 C1 120.0
O3 C3 C2 124.1(8)
O3 C3 C4 115.9(8)
C2 C3 C4 120.0
O4 C4 C3 116.5(8)
O4 C4 C5 123.4(8)
C3 C4 C5 120.0
C6 C5 C4 120.0
C5 C6 C1 120.0
C5 C6 C7 122.6(9)
C1 C6 C7 117.4(9)
C6 C7 C8 118.6(13)
C6 C7 C14 120.6(14)
C8 C7 C14 120.7(14)
C9 C8 C13 120.0
C9 C8 C7 123.4(9)
C13 C8 C7 116.6(9)
C8 C9 C10 120.0
O6 C10 C11 115.6(9)
O6 C10 C9 124.3(9)
C11 C10 C9 120.0
O5 C11 C12 123.2(9)
O5 C11 C10 116.8(9)
C12 C11 C10 120.0
C11 C12 C13 120.0
O7 C13 C12 115.7(8)
O7 C13 C8 124.3(8)
C12 C13 C8 120.0
C19 C14 C15 118.8(19)
C19 C14 C7 116.8(18)
C15 C14 C7 124.4(17)
C14 C15 C16 121.5(19)
C17 C16 C15 119(2)
C18 C17 C16 121(2)
C17 C18 C19 119(2)
C14 C19 C18 120(2)
C21 C20 O14 115.8(18)
C21 C20 C25 125.1(18)
O14 C20 C25 119.1(19)
C20 C21 C22 118.6(19)
O10 C22 C21 126(2)
O10 C22 C23 116.8(19)
C21 C22 C23 117.5(19)
C24 C23 O11 124.0(17)
C24 C23 C22 123.2(19)
O11 C23 C22 112.7(17)
C23 C24 C25 119.8(18)
C26 C25 C20 121.5(17)
C26 C25 C24 122.8(18)
C20 C25 C24 115.6(19)
C25 C26 C27 117.1(19)
C25 C26 C33 124.0(17)
C27 C26 C33 118.9(18)
C32 C27 C28 116.7(19)
C32 C27 C26 120(2)
C28 C27 C26 123(2)
C29 C28 C27 119(2)
O12 C29 C28 122(2)
O12 C29 C30 118.4(19)
C28 C29 C30 120(2)
O13 C30 C31 126(2)
O13 C30 C29 112(2)
C31 C30 C29 122(2)
C32 C31 C30 117(2)
O14 C32 C31 115(2)
O14 C32 C27 119.1(19)
C31 C32 C27 126(2)
C38 C33 C34 118.4(18)
C38 C33 C26 122.6(18)
C34 C33 C26 119.0(19)
C35 C34 C33 119(2)
C36 C35 C34 123(2)
C35 C36 C37 118(2)
C36 C37 C38 120(2)
C33 C38 C37 121(2)
O21 C39 C40 117.3(18)
O21 C39 C44 120.2(17)
C40 C39 C44 122.5(18)
C39 C40 C41 117.1(19)
O17 C41 C40 124(2)
O17 C41 C42 114(2)
C40 C41 C42 122(2)
O18 C42 C43 123.7(19)
O18 C42 C41 117.4(19)
C43 C42 C41 119(2)
C42 C43 C44 121.4(19)
C45 C44 C43 124.6(18)
C45 C44 C39 117.6(18)
C43 C44 C39 117.8(17)
C44 C45 C46 121.1(17)
C44 C45 C52 120.1(18)
C46 C45 C52 118.8(17)
C45 C46 C47 123.3(17)
C45 C46 C51 118.3(18)
C47 C46 C51 118.4(18)
C48 C47 C46 119.5(18)
C47 C48 O20 123.5(18)
C47 C48 C49 122.1(18)
O20 C48 C49 114.4(17)
O19 C49 C50 128.2(19)
O19 C49 C48 114.2(19)
C50 C49 C48 117.6(18)
C51 C50 C49 118.9(18)
C50 C51 O21 116.2(17)
C50 C51 C46 124(2)
O21 C51 C46 120.3(18)
C53 C52 C57 121(2)
C53 C52 C45 119.3(18)
C57 C52 C45 120.1(18)
C52 C53 C54 118(2)
C55 C54 C53 123(2)
C54 C55 C56 116(2)
C57 C56 C55 121(2)
C56 C57 C52 120(2)
O28 C58 C59 115.0(17)
O28 C58 C63 122.0(16)
C59 C58 C63 123.0(18)
C60 C59 C58 117.6(17)
O24 C60 C59 125.0(17)
O24 C60 C61 114.9(18)
C59 C60 C61 120.1(16)
O25 C61 C62 122.8(16)
O25 C61 C60 114.6(15)
C62 C61 C60 122.5(17)
C61 C62 C63 118.6(18)
C64 C63 C58 117.6(17)
C64 C63 C62 124.4(17)
C58 C63 C62 118.0(16)
C65 C64 C63 120.6(17)
C65 C64 C71 119.3(17)
C63 C64 C71 120.1(17)
C64 C65 C70 118.3(17)
C64 C65 C66 125.5(17)
C70 C65 C66 116.1(16)
C67 C66 C65 123.1(17)
O27 C67 C66 127.3(17)
O27 C67 C68 115.4(16)
C66 C67 C68 117.2(18)
O26 C68 C69 126.0(17)
O26 C68 C67 113.2(17)
C69 C68 C67 120.8(18)
C68 C69 C70 118.8(17)
O28 C70 C69 114.6(15)
O28 C70 C65 121.5(17)
C69 C70 C65 123.9(18)
C72 C71 C76 120.1(17)
C72 C71 C64 119.4(16)
C76 C71 C64 120.5(16)
C71 C72 C73 119.4(19)
C74 C73 C72 120(2)
C75 C74 C73 120.9(19)
C74 C75 C76 120(2)
C75 C76 C71 119.7(19)
C3 O3 W1 112.8(8)
C4 O4 W1 118.8(8)
C11 O5 W2 113.0(9)
C10 O6 W2 117.3(10)
C1 O7 C13 119.4(10)
C22 O10 W2 114.5(13)
C23 O11 W2 119.8(11)
C29 O12 W3 118.6(14)
C30 O13 W3 116.0(15)
C32 O14 C20 122.6(17)
C41 O17 W3 112.9(15)
C42 O18 W3 118.4(12)
C49 O19 W4 114.9(13)
C48 O20 W4 120.6(12)
C39 O21 C51 122.5(15)
C60 O24 W4 114.7(12)
C61 O25 W4 118.4(11)
C68 O26 W1 114.5(12)
C67 O27 W1 120.9(11)
C58 O28 C70 120.0(15)
O2 W1 O1 102.7(7)
O2 W1 O27 102.1(6)
O1 W1 O27 92.7(5)
O2 W1 O4 93.7(6)
O1 W1 O4 105.0(6)
O27 W1 O4 153.1(5)
O2 W1 O3 165.1(6)
O1 W1 O3 90.4(6)
O27 W1 O3 84.3(4)
O4 W1 O3 75.7(4)
O2 W1 O26 91.1(6)
O1 W1 O26 163.8(5)
O27 W1 O26 75.9(5)
O4 W1 O26 82.2(5)
O3 W1 O26 77.2(5)
O8 W2 O9 104.0(7)
O8 W2 O11 103.2(6)
O9 W2 O11 93.6(6)
O8 W2 O6 90.9(6)
O9 W2 O6 106.1(6)
O11 W2 O6 152.3(5)
O8 W2 O5 163.1(6)
O9 W2 O5 90.2(6)
O11 W2 O5 84.7(5)
O6 W2 O5 76.1(5)
O8 W2 O10 90.0(6)
O9 W2 O10 163.8(6)
O11 W2 O10 75.0(5)
O6 W2 O10 81.4(5)
O5 W2 O10 77.5(5)
O16 W3 O15 103.5(10)
O16 W3 O18 103.8(7)
O15 W3 O18 92.4(8)
O16 W3 O12 92.7(7)
O15 W3 O12 102.7(8)
O18 W3 O12 154.5(6)
O16 W3 O17 91.1(8)
O15 W3 O17 163.4(8)
O18 W3 O17 76.2(6)
O12 W3 O17 84.3(6)
O16 W3 O13 162.4(8)
O15 W3 O13 91.4(9)
O18 W3 O13 84.7(6)
O12 W3 O13 74.6(6)
O17 W3 O13 75.8(6)
O23 W4 O22 103.0(8)
O23 W4 O20 92.9(6)
O22 W4 O20 102.7(7)
O23 W4 O25 103.8(6)
O22 W4 O25 91.6(7)
O20 W4 O25 155.0(6)
O23 W4 O24 92.0(7)
O22 W4 O24 162.9(6)
O20 W4 O24 84.5(5)
O25 W4 O24 76.7(5)
O23 W4 O19 165.3(7)
O22 W4 O19 88.8(7)
O20 W4 O19 75.8(5)
O25 W4 O19 84.3(5)
O24 W4 O19 77.8(5)
C100 P1 C113 110.6(9)
C100 P1 C101 110.4(9)
C113 P1 C101 108.1(8)
C100 P1 C107 110.0(9)
C113 P1 C107 109.0(9)
C101 P1 C107 108.7(8)
C102 C101 C106 119.8(17)
C102 C101 P1 121.5(14)
C106 C101 P1 118.6(13)
C103 C102 C101 120.1(19)
C102 C103 C104 121.3(19)
C103 C104 C105 118(2)
C106 C105 C104 120(2)
C105 C106 C101 120.6(18)
C108 C107 C112 125(2)
C108 C107 P1 117.7(16)
C112 C107 P1 117.1(16)
C107 C108 C109 120(2)
C110 C109 C108 116(3)
C111 C110 C109 121(3)
C112 C111 C110 121(3)
C107 C112 C111 118(2)
C118 C113 C114 121.0(18)
C118 C113 P1 119.8(14)
C114 C113 P1 119.1(15)
C115 C114 C113 118(2)
C116 C115 C114 121(2)
C115 C116 C117 121(2)
C118 C117 C116 118(2)
C113 C118 C117 121.5(18)
C207 P2 C201 108.1(13)
C207 P2 C213 111.6(12)
C201 P2 C213 111.9(11)
C207 P2 C200 111.5(14)
C201 P2 C200 106.8(12)
C213 P2 C200 107.0(12)
C202 C201 C206 119(2)
C202 C201 P2 119.9(19)
C206 C201 P2 120.5(19)
C201 C202 C203 120(2)
C204 C203 C202 121(2)
C203 C204 C205 120(2)
C206 C205 C204 120(2)
C205 C206 C201 120(2)
C208 C207 C212 120.0
C208 C207 P2 117.8(19)
C212 C207 P2 122.2(19)
C209 C208 C207 120.0
C208 C209 C210 120.0
C211 C210 C209 120.0
C210 C211 C212 120.0
C211 C212 C207 120.0
C214 C213 C218 120.0
C214 C213 P2 120.1(12)
C218 C213 P2 119.4(12)
C213 C214 C215 120.0
C216 C215 C214 120.0
C217 C216 C215 120.0
C218 C217 C216 120.0
C217 C218 C213 120.0
C301 P3 C307 109.3(12)
C301 P3 C300 112.2(13)
C307 P3 C300 107.3(13)
C301 P3 C313 107.4(11)
C307 P3 C313 112.3(11)
C300 P3 C313 108.4(12)
C302 C301 C306 120(3)
C302 C301 P3 123(2)
C306 C301 P3 117(2)
C303 C302 C301 122(3)
C302 C303 C304 120(3)
C305 C304 C303 119(3)
C304 C305 C306 122(3)
C305 C306 C301 117(3)
C308 C307 C312 122(2)
C308 C307 P3 117.3(19)
C312 C307 P3 121(2)
C307 C308 C309 119(3)
C310 C309 C308 119(3)
C309 C310 C311 122(3)
C310 C311 C312 121(3)
C307 C312 C311 117(3)
C314 C313 C318 125(2)
C314 C313 P3 118.7(18)
C318 C313 P3 116.6(18)
C313 C314 C315 117(2)
C316 C315 C314 116(3)
C317 C316 C315 124(3)
C316 C317 C318 123(3)
C313 C318 C317 115(3)
C407 P4 C413 112.1(15)
C407 P4 C401 109.7(17)
C413 P4 C401 110.7(14)
C407 P4 C400 112.6(19)
C413 P4 C400 105.2(13)
C401 P4 C400 106.2(16)
C402 C401 C406 120.0
C402 C401 P4 124(2)
C406 C401 P4 116(2)
C403 C402 C401 120.0
C402 C403 C404 120.0
C403 C404 C405 120.0
C406 C405 C404 120.0
C405 C406 C401 120.0
C408 C407 C412 120.0
C408 C407 P4 124(3)
C412 C407 P4 116(3)
C407 C408 C409 120.0
C410 C409 C408 120.0
C409 C410 C411 120.0
C412 C411 C410 120.0
C411 C412 C407 120.0
C414 C413 C418 120.0
C414 C413 P4 117.5(19)
C418 C413 P4 122.4(19)
C415 C414 C413 120.0
C416 C415 C414 120.0
C415 C416 C417 120.0
C418 C417 C416 120.0
C417 C418 C413 120.0

loop_
_geom_bond_atom_site_label_1
_geom_bond_atom_site_label_2
_geom_bond_distance
O1M C1M 1.51(4)
O2M C2M 1.45(5)
O3M C3M 1.43(4)
O4M C4M 1.63(6)
O5M C5M 1.32(5)
O6M C6M 1.29(6)
O7M C7M 1.44(7)
O8M C8M 1.46(6)
O9M C9M 1.67(8)
O10M C10M 1.50(10)
C1 O7 1.328(12)
C1 C2 1.3900
C1 C6 1.3900
C2 C3 1.3900
C3 O3 1.323(13)
C3 C4 1.3900
C4 O4 1.323(13)
C4 C5 1.3900
C5 C6 1.3900
C6 C7 1.437(18)
C7 C8 1.438(18)
C7 C14 1.49(2)
C8 C9 1.3900
C8 C13 1.3900
C9 C10 1.3900
C10 O6 1.352(14)
C10 C11 1.3900
C11 O5 1.304(14)
C11 C12 1.3900
C12 C13 1.3900
C13 O7 1.331(13)
C14 C19 1.36(3)
C14 C15 1.39(3)
C15 C16 1.40(3)
C16 C17 1.37(3)
C17 C18 1.37(3)
C18 C19 1.44(3)
C20 C21 1.36(3)
C20 O14 1.37(2)
C20 C25 1.43(3)
C21 C22 1.40(3)
C22 O10 1.26(2)
C22 C23 1.45(3)
C23 C24 1.34(3)
C23 O11 1.37(2)
C24 C25 1.44(3)
C25 C26 1.38(3)
C26 C27 1.45(3)
C26 C33 1.47(3)
C27 C32 1.42(3)
C27 C28 1.43(3)
C28 C29 1.42(3)
C29 O12 1.30(3)
C29 C30 1.43(3)
C30 O13 1.29(3)
C30 C31 1.38(3)
C31 C32 1.38(3)
C32 O14 1.35(3)
C33 C38 1.38(3)
C33 C34 1.42(3)
C34 C35 1.39(3)
C35 C36 1.37(3)
C36 C37 1.40(3)
C37 C38 1.41(3)
C39 O21 1.34(2)
C39 C40 1.37(3)
C39 C44 1.46(3)
C40 C41 1.42(3)
C41 O17 1.32(3)
C41 C42 1.43(3)
C42 O18 1.31(3)
C42 C43 1.38(3)
C43 C44 1.40(3)
C44 C45 1.40(3)
C45 C46 1.41(3)
C45 C52 1.51(2)
C46 C47 1.43(3)
C46 C51 1.43(3)
C47 C48 1.33(3)
C48 O20 1.34(2)
C48 C49 1.50(3)
C49 O19 1.28(2)
C49 C50 1.41(3)
C50 C51 1.35(3)
C51 O21 1.36(2)
C52 C53 1.37(3)
C52 C57 1.39(3)
C53 C54 1.45(3)
C54 C55 1.33(3)
C55 C56 1.46(3)
C56 C57 1.37(3)
C58 O28 1.34(2)
C58 C59 1.40(3)
C58 C63 1.43(3)
C59 C60 1.39(3)
C60 O24 1.31(2)
C60 C61 1.44(2)
C61 O25 1.35(2)
C61 C62 1.36(3)
C62 C63 1.43(3)
C63 C64 1.40(3)
C64 C65 1.39(3)
C64 C71 1.48(2)
C65 C70 1.42(2)
C65 C66 1.43(3)
C66 C67 1.38(2)
C67 O27 1.29(2)
C67 C68 1.50(3)
C68 O26 1.30(2)
C68 C69 1.38(3)
C69 C70 1.39(3)
C70 O28 1.36(2)
C71 C72 1.39(3)
C71 C76 1.40(2)
C72 C73 1.40(3)
C73 C74 1.38(3)
C74 C75 1.37(3)
C75 C76 1.39(3)
O1 W1 1.742(14)
O2 W1 1.738(12)
O3 W1 2.174(12)
O4 W1 1.995(11)
O5 W2 2.157(12)
O6 W2 1.999(14)
O8 W2 1.743(14)
O9 W2 1.746(15)
O10 W2 2.190(14)
O11 W2 1.985(12)
O12 W3 2.004(14)
O13 W3 2.182(16)
O15 W3 1.74(2)
O16 W3 1.731(9)
O17 W3 2.181(18)
O18 W3 1.989(13)
O19 W4 2.208(14)
O20 W4 1.976(13)
O22 W4 1.728(9)
O23 W4 1.726(9)
O24 W4 2.135(13)
O25 W4 1.983(12)
O26 W1 2.179(13)
O27 W1 1.984(11)
P1 C100 1.78(2)
P1 C113 1.781(18)
P1 C101 1.789(18)
P1 C107 1.819(19)
C101 C102 1.39(3)
C101 C106 1.42(3)
C102 C103 1.37(3)
C103 C104 1.42(3)
C104 C105 1.43(3)
C105 C106 1.37(3)
C107 C108 1.37(3)
C107 C112 1.38(3)
C108 C109 1.46(4)
C109 C110 1.45(4)
C110 C111 1.42(4)
C111 C112 1.39(4)
C113 C118 1.38(3)
C113 C114 1.42(3)
C114 C115 1.41(3)
C115 C116 1.39(3)
C116 C117 1.43(3)
C117 C118 1.40(3)
P2 C207 1.69(2)
P2 C201 1.75(2)
P2 C213 1.801(17)
P2 C200 1.83(3)
C201 C202 1.39(3)
C201 C206 1.44(3)
C202 C203 1.41(3)
C203 C204 1.38(3)
C204 C205 1.41(3)
C205 C206 1.40(3)
C207 C208 1.3900
C207 C212 1.3900
C208 C209 1.3900
C209 C210 1.3900
C210 C211 1.3900
C211 C212 1.3900
C213 C214 1.3900
C213 C218 1.3900
C214 C215 1.3900
C215 C216 1.3900
C216 C217 1.3900
C217 C218 1.3900
P3 C301 1.77(3)
P3 C307 1.78(2)
P3 C300 1.79(3)
P3 C313 1.84(2)
C301 C302 1.42(4)
C301 C306 1.43(4)
C302 C303 1.35(4)
C303 C304 1.44(4)
C304 C305 1.39(4)
C305 C306 1.42(4)
C307 C308 1.39(3)
C307 C312 1.40(4)
C308 C309 1.48(4)
C309 C310 1.36(4)
C310 C311 1.37(4)
C311 C312 1.47(4)
C313 C314 1.37(3)
C313 C318 1.40(3)
C314 C315 1.45(4)
C315 C316 1.42(4)
C316 C317 1.29(4)
C317 C318 1.40(4)
P4 C407 1.76(3)
P4 C413 1.78(2)
P4 C401 1.80(2)
P4 C400 1.84(3)
C401 C402 1.3900
C401 C406 1.3900
C402 C403 1.3900
C403 C404 1.3900
C404 C405 1.3900
C405 C406 1.3900
C407 C408 1.3900
C407 C412 1.3900
C408 C409 1.3900
C409 C410 1.3900
C410 C411 1.3900
C411 C412 1.3900
C413 C414 1.3900
C413 C418 1.3900
C414 C415 1.3900
C415 C416 1.3900
C416 C417 1.3900
C417 C418 1.3900
